data_7220122
loop_
_publ_author_name
'Gupta, Vinod Kumar'
'Singh, Ram Adhar'

_publ_section_title
;
 An investigation on single crystal growth, structural, thermal and
 optical properties of a series of organic D--\p--A push-pull materials
;
_journal_name_full 'RSC Adv.'
_journal_paper_doi 10.1039/C5RA04907E
_journal_year 2015
_chemical_formula_moiety CHN
_chemical_formula_sum 'C12 H11 N3'
_chemical_formula_weight 197.24
_chemical_melting_point 454
_chemical_name_systematic
;
 ?
;
_space_group_IT_number 4
_symmetry_cell_setting monoclinic
_symmetry_space_group_name_Hall 'P 2yb'
_symmetry_space_group_name_H-M 'P 1 21 1'
_atom_sites_solution_hydrogens geom
_atom_sites_solution_primary direct
_atom_sites_solution_secondary difmap
_audit_creation_method SHELXL-97
_audit_update_record
;
2015-01-17 deposited with the CCDC.
2015-04-21 downloaded from the CCDC.
;
_cell_angle_alpha 90.00
_cell_angle_beta 100.572(12)
_cell_angle_gamma 90.00
_cell_formula_units_Z 2
_cell_length_a 3.9890(5)
_cell_length_b 14.0371(12)
_cell_length_c 9.5430(12)
_cell_measurement_reflns_used 385
_cell_measurement_temperature 293(2)
_cell_measurement_theta_max 29.0772
_cell_measurement_theta_min 3.6182
_cell_volume 525.28(11)
_computing_structure_refinement 'SHELXL-97 (Sheldrick, 2008)'
_diffrn_ambient_temperature 293(2)
_diffrn_measured_fraction_theta_full 0.991
_diffrn_measured_fraction_theta_max 0.799
_diffrn_radiation_monochromator graphite
_diffrn_radiation_source 'fine-focus sealed tube'
_diffrn_radiation_type MoK\a
_diffrn_radiation_wavelength 0.71073
_diffrn_reflns_av_R_equivalents 0.0296
_diffrn_reflns_av_sigmaI/netI 0.0915
_diffrn_reflns_limit_h_max 4
_diffrn_reflns_limit_h_min -5
_diffrn_reflns_limit_k_max 17
_diffrn_reflns_limit_k_min -15
_diffrn_reflns_limit_l_max 12
_diffrn_reflns_limit_l_min -8
_diffrn_reflns_number 2036
_diffrn_reflns_theta_full 25.00
_diffrn_reflns_theta_max 29.14
_diffrn_reflns_theta_min 4.58
_exptl_absorpt_coefficient_mu 0.078
_exptl_absorpt_correction_T_max 1.00000
_exptl_absorpt_correction_T_min 0.76939
_exptl_absorpt_correction_type multi-scan
_exptl_crystal_colour red
_exptl_crystal_density_diffrn 1.247
_exptl_crystal_density_method 'not measured'
_exptl_crystal_description rectangular
_exptl_crystal_F_000 194
_exptl_crystal_size_max 0.3
_exptl_crystal_size_mid 0.2
_exptl_crystal_size_min 0.1
_refine_diff_density_max 0.100
_refine_diff_density_min -0.099
_refine_diff_density_rms 0.023
_refine_ls_abs_structure_details 'Flack H D (1983), Acta Cryst. A39, 876-881'
_refine_ls_abs_structure_Flack -9(4)
_refine_ls_extinction_method none
_refine_ls_goodness_of_fit_ref 0.878
_refine_ls_hydrogen_treatment mixed
_refine_ls_matrix_type full
_refine_ls_number_parameters 138
_refine_ls_number_reflns 1665
_refine_ls_number_restraints 1
_refine_ls_restrained_S_all 0.878
_refine_ls_R_factor_all 0.1040
_refine_ls_R_factor_gt 0.0494
_refine_ls_shift/su_max 0.002
_refine_ls_shift/su_mean 0.000
_refine_ls_structure_factor_coef Fsqd
_refine_ls_weighting_details 'calc w=1/[\s^2^(Fo^2^)+(0.0000P)^2^+0.0000P] where P=(Fo^2^+2Fc^2^)/3'
_refine_ls_weighting_scheme calc
_refine_ls_wR_factor_gt 0.0539
_refine_ls_wR_factor_ref 0.0739
_reflns_number_gt 946
_reflns_number_total 1665
_reflns_threshold_expression >2\s(I)
_cod_data_source_file c5ra04907e2.cif
_cod_data_source_block dmabmn1
_cod_original_cell_volume 525.28(10)
_cod_database_code 7220122

loop_
_symmetry_equiv_pos_as_xyz
'x, y, z'
'-x, y+1/2, -z'

loop_
_atom_site_label
_atom_site_type_symbol
_atom_site_fract_x
_atom_site_fract_y
_atom_site_fract_z
_atom_site_U_iso_or_equiv
_atom_site_adp_type
_atom_site_occupancy
_atom_site_symmetry_multiplicity
_atom_site_calc_flag
_atom_site_refinement_flags
N1 N 0.5059(9) 0.47579(19) 0.0219(3) 0.0586(8) Uani 1 1 d .
C2 C 0.1708(9) 0.4570(2) -0.2117(3) 0.0556(10) Uani 1 1 d .
H2 H 0.2228 0.3924 -0.2111 0.067 Uiso 1 1 calc R
C4 C -0.1220(9) 0.5921(2) -0.3376(3) 0.0482(9) Uani 1 1 d .
C1 C 0.3062(8) 0.5135(3) -0.0948(4) 0.0460(8) Uani 1 1 d .
C6 C 0.2245(8) 0.6110(2) -0.1017(3) 0.0538(9) Uani 1 1 d .
H6 H 0.3128 0.6504 -0.0255 0.065 Uiso 1 1 calc R
C5 C 0.0165(8) 0.6492(2) -0.2189(3) 0.0532(10) Uani 1 1 d .
H5 H -0.0343 0.7139 -0.2202 0.064 Uiso 1 1 calc R
C3 C -0.0392(8) 0.4961(2) -0.3278(3) 0.0551(10) Uani 1 1 d .
H3 H -0.1299 0.4564 -0.4033 0.066 Uiso 1 1 calc R
C8 C -0.4497(8) 0.7149(2) -0.5059(3) 0.0518(8) Uani 1 1 d .
C7 C -0.3418(7) 0.6255(2) -0.4624(3) 0.0525(9) Uani 1 1 d .
H7 H -0.4280 0.5776 -0.5263 0.063 Uiso 1 1 calc R
C11 C 0.6572(9) 0.5336(3) 0.1434(4) 0.0694(11) Uani 1 1 d .
H11B H 0.4822 0.5547 0.1931 0.104 Uiso 1 1 calc R
H11C H 0.7677 0.5879 0.1109 0.104 Uiso 1 1 calc R
H11A H 0.8217 0.4964 0.2066 0.104 Uiso 1 1 calc R
C12 C 0.5818(9) 0.3744(2) 0.0314(4) 0.0717(12) Uani 1 1 d .
H12B H 0.3747 0.3392 0.0297 0.107 Uiso 1 1 calc R
H12C H 0.7370 0.3614 0.1187 0.107 Uiso 1 1 calc R
H12A H 0.6839 0.3556 -0.0479 0.107 Uiso 1 1 calc R
N3 N -0.8472(8) 0.7337(2) -0.7472(3) 0.0750(9) Uani 1 1 d .
C10 C -0.3439(10) 0.8015(3) -0.4318(4) 0.0650(11) Uani 1 1 d .
N2 N -0.2694(9) 0.8713(2) -0.3762(4) 0.0932(13) Uani 1 1 d .
C9 C -0.6709(10) 0.7268(3) -0.6389(4) 0.0619(10) Uani 1 1 d .

loop_
_atom_site_aniso_label
_atom_site_aniso_U_11
_atom_site_aniso_U_22
_atom_site_aniso_U_33
_atom_site_aniso_U_23
_atom_site_aniso_U_13
_atom_site_aniso_U_12
N1 0.067(2) 0.0501(19) 0.057(2) 0.0006(15) 0.0062(17) 0.0052(15)
C2 0.061(2) 0.051(2) 0.053(2) -0.0040(19) 0.0076(18) 0.002(2)
C4 0.052(2) 0.044(2) 0.049(2) -0.0030(16) 0.0122(17) -0.0043(18)
C1 0.0414(19) 0.0464(18) 0.051(2) 0.0037(15) 0.0097(16) -0.0026(18)
C6 0.061(2) 0.052(2) 0.045(2) -0.0088(17) -0.0007(17) 0.001(2)
C5 0.061(3) 0.039(2) 0.057(2) 0.0021(17) 0.0060(19) -0.0015(19)
C3 0.056(2) 0.055(3) 0.053(2) -0.0085(18) 0.0053(18) -0.0095(19)
C8 0.050(2) 0.053(2) 0.0518(19) 0.0000(18) 0.0067(15) 0.000(2)
C7 0.055(2) 0.052(2) 0.050(2) -0.0014(18) 0.0076(18) -0.006(2)
C11 0.072(2) 0.074(3) 0.058(2) -0.0026(19) -0.002(2) 0.004(2)
C12 0.070(3) 0.063(3) 0.079(3) 0.015(2) 0.004(2) 0.013(2)
N3 0.080(2) 0.067(2) 0.071(2) 0.0041(19) -0.0047(18) 0.008(2)
C10 0.062(2) 0.063(3) 0.066(3) 0.004(2) 0.0014(19) -0.001(2)
N2 0.110(3) 0.068(3) 0.090(3) 0.000(2) -0.014(2) 0.000(2)
C9 0.073(3) 0.052(2) 0.062(2) 0.001(2) 0.014(2) 0.005(2)

loop_
_atom_type_symbol
_atom_type_description
_atom_type_scat_dispersion_real
_atom_type_scat_dispersion_imag
_atom_type_scat_source
C C 0.0033 0.0016 'International Tables Vol C Tables 4.2.6.8 and 6.1.1.4'
H H 0.0000 0.0000 'International Tables Vol C Tables 4.2.6.8 and 6.1.1.4'
N N 0.0061 0.0033 'International Tables Vol C Tables 4.2.6.8 and 6.1.1.4'

loop_
_geom_angle_atom_site_label_1
_geom_angle_atom_site_label_2
_geom_angle_atom_site_label_3
_geom_angle
C1 N1 C11 122.3(3)
C1 N1 C12 121.3(3)
C11 N1 C12 116.4(3)
C3 C2 C1 120.4(4)
C3 C2 H2 119.8
C1 C2 H2 119.8
C3 C4 C5 116.3(3)
C3 C4 C7 118.7(3)
C5 C4 C7 125.0(3)
N1 C1 C2 121.2(3)
N1 C1 C6 121.1(3)
C2 C1 C6 117.6(3)
C5 C6 C1 121.2(3)
C5 C6 H6 119.4
C1 C6 H6 119.4
C6 C5 C4 121.4(3)
C6 C5 H5 119.3
C4 C5 H5 119.3
C2 C3 C4 123.1(3)
C2 C3 H3 118.5
C4 C3 H3 118.5
C7 C8 C9 119.3(3)
C7 C8 C10 125.6(3)
C9 C8 C10 114.9(4)
C8 C7 C4 132.0(3)
C8 C7 H7 114.0
C4 C7 H7 114.0
N1 C11 H11B 109.5
N1 C11 H11C 109.5
H11B C11 H11C 109.5
N1 C11 H11A 109.5
H11B C11 H11A 109.5
H11C C11 H11A 109.5
N1 C12 H12B 109.5
N1 C12 H12C 109.5
H12B C12 H12C 109.5
N1 C12 H12A 109.5
H12B C12 H12A 109.5
H12C C12 H12A 109.5
N2 C10 C8 177.7(5)
N3 C9 C8 178.0(4)

loop_
_geom_bond_atom_site_label_1
_geom_bond_atom_site_label_2
_geom_bond_distance
N1 C1 1.352(4)
N1 C11 1.453(4)
N1 C12 1.455(4)
C2 C3 1.375(4)
C2 C1 1.395(4)
C2 H2 0.9300
C4 C3 1.386(4)
C4 C5 1.415(4)
C4 C7 1.422(4)
C1 C6 1.406(4)
C6 C5 1.373(3)
C6 H6 0.9300
C5 H5 0.9300
C3 H3 0.9300
C8 C7 1.367(4)
C8 C9 1.417(4)
C8 C10 1.430(4)
C7 H7 0.9300
C11 H11B 0.9600
C11 H11C 0.9600
C11 H11A 0.9600
C12 H12B 0.9600
C12 H12C 0.9600
C12 H12A 0.9600
N3 C9 1.143(4)
C10 N2 1.127(4)

loop_
_geom_torsion_atom_site_label_1
_geom_torsion_atom_site_label_2
_geom_torsion_atom_site_label_3
_geom_torsion_atom_site_label_4
_geom_torsion
C11 N1 C1 C2 178.4(3)
C12 N1 C1 C2 -1.3(5)
C11 N1 C1 C6 -2.4(5)
C12 N1 C1 C6 177.9(4)
C3 C2 C1 N1 178.3(3)
C3 C2 C1 C6 -1.0(5)
N1 C1 C6 C5 -178.7(3)
C2 C1 C6 C5 0.5(5)
C1 C6 C5 C4 -0.4(5)
C3 C4 C5 C6 0.8(5)
C7 C4 C5 C6 179.3(3)
C1 C2 C3 C4 1.4(5)
C5 C4 C3 C2 -1.3(5)
C7 C4 C3 C2 -180.0(3)
C9 C8 C7 C4 179.4(3)
C10 C8 C7 C4 3.2(6)
C3 C4 C7 C8 -175.4(3)
C5 C4 C7 C8 6.1(6)
C7 C8 C10 N2 -165(12)
C9 C8 C10 N2 19(12)
C7 C8 C9 N3 -14(12)
C10 C8 C9 N3 163(12)
